data_1570896
loop_
_publ_author_name
'Hu, Hong-Zhi'
'Yan, Yi-Bo'
'Wang, Na'
'Adila, Abuduheni'
'Liu, Yang'
'Liu, Zun-Qi'

_publ_section_title
;
 Phase Transition and Switchable Dielectric Properties of a
 Three-Dimensional Hydrogen-Bonding Framework Based on Cobalt (&#x2162;),
 o-Bromoaniline, and 18-Crown-6
;
_journal_issue 1
_journal_name_full Crystals
_journal_page_first 87
_journal_paper_doi 10.3390/cryst14010087
_journal_volume 14
_journal_year 2024
_chemical_formula_moiety '2(C6 H7 Br N), C6 H Co N6, C12 H24 O6, 2(H2 O)'
_chemical_formula_sum 'C30 H43 Br2 Co N8 O8'
_chemical_formula_weight 862.45
_space_group_crystal_system triclinic
_space_group_IT_number 2
_space_group_name_Hall '-P 1'
_space_group_name_H-M_alt 'P -1'
_atom_sites_solution_hydrogens mixed
_atom_sites_solution_primary dual
_audit_creation_date 2018-06-11
_audit_creation_method
;
Olex2 1.2-alpha
(compiled 2018.05.18 svn.r3508 for OlexSys, GUI svn.r5497)
;
_cell_angle_alpha 75.764(4)
_cell_angle_beta 79.755(4)
_cell_angle_gamma 88.092(4)
_cell_formula_units_Z 1
_cell_length_a 8.566(3)
_cell_length_b 9.831(4)
_cell_length_c 11.508(4)
_cell_measurement_reflns_used 4688
_cell_measurement_temperature 100
_cell_measurement_theta_max 27.632
_cell_measurement_theta_min 2.417
_cell_volume 924.3(6)
_computing_cell_refinement 'SAINT v8.34A (Bruker, 2013)'
_computing_data_reduction 'SAINT v8.34A (Bruker, 2013)'
_computing_molecular_graphics 'Olex2 (Dolomanov et al., 2009)'
_computing_publication_material 'Olex2 (Dolomanov et al., 2009)'
_computing_structure_refinement 'ShelXL (Sheldrick, 2015)'
_computing_structure_solution 'ShelXT (Sheldrick, 2015)'
_diffrn_ambient_temperature 100.0
_diffrn_measured_fraction_theta_full 0.990
_diffrn_measured_fraction_theta_max 0.980
_diffrn_measurement_device_type 'Bruker P4'
_diffrn_radiation_type MoK\a
_diffrn_radiation_wavelength 0.71073
_diffrn_reflns_av_R_equivalents 0.0468
_diffrn_reflns_av_unetI/netI 0.0646
_diffrn_reflns_Laue_measured_fraction_full 0.990
_diffrn_reflns_Laue_measured_fraction_max 0.980
_diffrn_reflns_limit_h_max 10
_diffrn_reflns_limit_h_min -10
_diffrn_reflns_limit_k_max 12
_diffrn_reflns_limit_k_min -12
_diffrn_reflns_limit_l_max 14
_diffrn_reflns_limit_l_min -14
_diffrn_reflns_number 7002
_diffrn_reflns_point_group_measured_fraction_full 0.990
_diffrn_reflns_point_group_measured_fraction_max 0.980
_diffrn_reflns_theta_full 25.242
_diffrn_reflns_theta_max 26.368
_diffrn_reflns_theta_min 2.416
_exptl_absorpt_coefficient_mu 2.683
_exptl_absorpt_correction_T_max 0.7456
_exptl_absorpt_correction_T_min 0.3328
_exptl_absorpt_correction_type multi-scan
_exptl_absorpt_process_details
'SADABS-2014/3 (Bruker,2014/3) was used for absorption correction. wR2(int) was 0.1369 before and 0.0579 after correction. The Ratio of minimum to maximum transmission is 0.4464. The \l/2 correction factor is 0.00150.'
_exptl_crystal_colour colourless
_exptl_crystal_colour_primary colourless
_exptl_crystal_density_diffrn 1.549
_exptl_crystal_description block
_exptl_crystal_F_000 440
_refine_diff_density_max 1.276
_refine_diff_density_min -1.764
_refine_diff_density_rms 0.147
_refine_ls_extinction_method none
_refine_ls_goodness_of_fit_ref 1.088
_refine_ls_hydrogen_treatment constr
_refine_ls_matrix_type full
_refine_ls_number_parameters 224
_refine_ls_number_reflns 3704
_refine_ls_number_restraints 18
_refine_ls_restrained_S_all 1.091
_refine_ls_R_factor_all 0.0579
_refine_ls_R_factor_gt 0.0489
_refine_ls_shift/su_max 0.000
_refine_ls_shift/su_mean 0.000
_refine_ls_structure_factor_coef Fsqd
_refine_ls_weighting_details 'w=1/[\s^2^(Fo^2^)+(0.0613P)^2^+2.1944P] where P=(Fo^2^+2Fc^2^)/3'
_refine_ls_weighting_scheme calc
_refine_ls_wR_factor_gt 0.1277
_refine_ls_wR_factor_ref 0.1343
_reflns_Friedel_coverage 0.000
_reflns_number_gt 3211
_reflns_number_total 3704
_reflns_threshold_expression 'I > 2\s(I)'
_cod_data_source_file LT.cif
_cod_data_source_block 180206ly2_0m
_cod_database_code 1570896
_shelx_shelxl_version_number 2014/7
_shelx_space_group_comment
;
The symmetry employed for this shelxl refinement is uniquely defined
by the following loop, which should always be used as a source of
symmetry information in preference to the above space-group names.
They are only intended as comments.
;
_olex2_refinement_description
;
1. Fixed Uiso
 At 1.2 times of:
  All C(H) groups, All C(H,H) groups, All N(H,H,H) groups
 At 1.5 times of:
  All N(H) groups, All O(H,H) groups
2. Uiso/Uaniso restraints and constraints
Uanis(C7) \\sim Ueq: with sigma of 0.001 and sigma for terminal atoms of 0.002
Uanis(C10) \\sim Ueq, Uanis(C8) \\sim Ueq: with sigma of 0.001 and sigma for
terminal atoms of 0.002
3. Others
 Fixed Sof: H4A(0.5)
4.a Riding coordinates:
 N4(H4A), O4(H4B,H4C)
4.b Secondary CH2 refined with riding coordinates:
 C10(H10A,H10B), C11(H11A,H11B), C12(H12A,H12B), C13(H13A,H13B), C14(H14A,
 H14B), C15(H15A,H15B)
4.c Aromatic/amide H refined with riding coordinates:
 C3(H3), C4(H4), C5(H5), C6(H6)
4.d Idealised Me refined as rotating group:
 N1(H1A,H1B,H1C)
;
_olex2_submission_special_instructions 'No special instructions were received'

loop_
_space_group_symop_operation_xyz
'x, y, z'
'-x, -y, -z'

loop_
_atom_site_label
_atom_site_type_symbol
_atom_site_fract_x
_atom_site_fract_y
_atom_site_fract_z
_atom_site_U_iso_or_equiv
_atom_site_adp_type
_atom_site_occupancy
_atom_site_site_symmetry_order
_atom_site_calc_flag
_atom_site_refinement_flags_posn
_atom_site_refinement_flags_adp
_atom_site_refinement_flags_occupancy
_atom_site_disorder_assembly
_atom_site_disorder_group
Br1 Br 0.59765(5) 0.25195(5) 0.44968(4) 0.02107(16) Uani 1 1 d . . . . .
N1 N 0.8058(4) 0.3652(3) 0.6038(3) 0.0087(6) Uani 1 1 d . . . . .
H1A H 0.8192 0.3739 0.5221 0.010 Uiso 1 1 calc GR . . . .
H1B H 0.9023 0.3636 0.6267 0.010 Uiso 1 1 calc GR . . . .
H1C H 0.7496 0.4393 0.6228 0.010 Uiso 1 1 calc GR . . . .
C1 C 0.6271(4) 0.1682(4) 0.6108(4) 0.0113(7) Uani 1 1 d . . . . .
C2 C 0.7192(4) 0.2343(4) 0.6681(3) 0.0095(7) Uani 1 1 d . . . . .
C3 C 0.7288(5) 0.1802(4) 0.7901(4) 0.0144(8) Uani 1 1 d . . . . .
H3 H 0.7897 0.2272 0.8300 0.017 Uiso 1 1 calc R . . . .
C4 C 0.6477(5) 0.0561(5) 0.8529(4) 0.0216(9) Uani 1 1 d . . . . .
H4 H 0.6520 0.0194 0.9367 0.026 Uiso 1 1 calc R . . . .
C5 C 0.5616(5) -0.0142(4) 0.7955(4) 0.0212(9) Uani 1 1 d . . . . .
H5 H 0.5106 -0.1009 0.8386 0.025 Uiso 1 1 calc R . . . .
C6 C 0.5493(5) 0.0422(4) 0.6738(4) 0.0173(8) Uani 1 1 d . . . . .
H6 H 0.4884 -0.0050 0.6340 0.021 Uiso 1 1 calc R . . . .
Co1 Co 0.5000 0.5000 1.0000 0.00438(17) Uani 1 2 d S T P . .
N2 N 0.2570(4) 0.2720(4) 1.0140(3) 0.0143(7) Uani 1 1 d . . . . .
N3 N 0.5983(4) 0.5267(3) 0.7268(3) 0.0129(7) Uani 1 1 d . . . . .
N4 N 0.2458(4) 0.7214(4) 0.9523(3) 0.0146(7) Uani 1 1 d . . . . .
H4A H 0.1695 0.7839 0.9408 0.022 Uiso 0.5 1 d R . . . .
C7 C 0.3500(4) 0.3574(4) 1.0087(3) 0.0073(7) Uani 1 1 d . U . . .
C8 C 0.5603(4) 0.5179(4) 0.8296(3) 0.0080(7) Uani 1 1 d . U . . .
C9 C 0.3412(4) 0.6388(4) 0.9698(3) 0.0081(7) Uani 1 1 d . . . . .
O1 O 1.0075(3) 0.1685(3) 0.5110(3) 0.0169(6) Uani 1 1 d . . . . .
O2 O 1.0983(3) 0.2892(3) 0.6869(3) 0.0166(6) Uani 1 1 d . . . . .
O3 O 0.9610(3) 0.4226(3) 0.3398(2) 0.0149(6) Uani 1 1 d . . . . .
C10 C 1.0724(5) 0.0863(5) 0.6099(4) 0.0224(9) Uani 1 1 d . U . . .
H10A H 1.1339 0.0090 0.5832 0.027 Uiso 1 1 calc R . . . .
H10B H 0.9847 0.0438 0.6760 0.027 Uiso 1 1 calc R . . . .
C11 C 1.1792(5) 0.1689(5) 0.6596(4) 0.0228(9) Uani 1 1 d . . . . .
H11A H 1.2107 0.1089 0.7342 0.027 Uiso 1 1 calc R . . . .
H11B H 1.2766 0.1986 0.5987 0.027 Uiso 1 1 calc R . . . .
C12 C 1.2051(5) 0.3809(5) 0.7150(4) 0.0195(9) Uani 1 1 d . . . . .
H12A H 1.2846 0.4210 0.6417 0.023 Uiso 1 1 calc R . . . .
H12B H 1.2620 0.3278 0.7795 0.023 Uiso 1 1 calc R . . . .
C13 C 1.1222(5) 0.2238(5) 0.4047(4) 0.0241(10) Uani 1 1 d . . . . .
H13A H 1.1838 0.1464 0.3783 0.029 Uiso 1 1 calc R . . . .
H13B H 1.1967 0.2874 0.4228 0.029 Uiso 1 1 calc R . . . .
C14 C 1.0379(5) 0.3027(5) 0.3055(4) 0.0222(10) Uani 1 1 d . . . . .
H14A H 1.1150 0.3337 0.2289 0.027 Uiso 1 1 calc R . . . .
H14B H 0.9582 0.2407 0.2914 0.027 Uiso 1 1 calc R . . . .
C15 C 0.8884(6) 0.5046(5) 0.2426(4) 0.0234(10) Uani 1 1 d . . . . .
H15A H 0.8178 0.4441 0.2169 0.028 Uiso 1 1 calc R . . . .
H15B H 0.9711 0.5452 0.1718 0.028 Uiso 1 1 calc R . . . .
O4 O 0.0005(3) 0.9018(3) 0.9493(3) 0.0227(7) Uani 1 1 d . . . . .
H4B H -0.0858 0.8510 0.9707 0.034 Uiso 1 1 d R . . . .
H4C H -0.0120 0.9843 0.9129 0.034 Uiso 1 1 d R . . . .

loop_
_atom_site_aniso_label
_atom_site_aniso_U_11
_atom_site_aniso_U_22
_atom_site_aniso_U_33
_atom_site_aniso_U_23
_atom_site_aniso_U_13
_atom_site_aniso_U_12
Br1 0.0220(2) 0.0232(3) 0.0191(2) -0.00061(18) -0.01082(17) -0.01105(18)
N1 0.0086(14) 0.0053(16) 0.0126(15) -0.0021(12) -0.0031(12) -0.0003(12)
C1 0.0061(16) 0.0076(19) 0.0185(19) -0.0010(15) -0.0010(14) 0.0013(14)
C2 0.0079(16) 0.0038(18) 0.0154(18) -0.0020(15) 0.0003(13) 0.0021(14)
C3 0.0147(19) 0.013(2) 0.0143(19) -0.0014(16) -0.0016(15) 0.0017(16)
C4 0.020(2) 0.020(2) 0.019(2) 0.0032(18) -0.0013(17) 0.0075(18)
C5 0.015(2) 0.006(2) 0.034(2) 0.0065(18) 0.0014(17) 0.0024(16)
C6 0.0129(19) 0.007(2) 0.031(2) -0.0005(17) -0.0059(16) -0.0001(15)
Co1 0.0042(3) 0.0013(3) 0.0083(3) -0.0018(3) -0.0023(2) 0.0018(2)
N2 0.0139(16) 0.0118(17) 0.0185(17) -0.0037(14) -0.0063(13) -0.0008(13)
N3 0.0137(16) 0.0086(17) 0.0161(16) -0.0024(13) -0.0033(13) 0.0054(13)
N4 0.0152(16) 0.0086(17) 0.0221(18) -0.0058(14) -0.0068(14) 0.0050(14)
C7 0.0077(10) 0.0065(11) 0.0079(10) -0.0017(8) -0.0021(8) 0.0028(8)
C8 0.0076(10) 0.0067(11) 0.0097(10) -0.0022(8) -0.0016(8) 0.0006(8)
C9 0.0096(17) 0.0049(18) 0.0113(17) -0.0036(14) -0.0038(13) 0.0015(14)
O1 0.0139(14) 0.0090(14) 0.0261(16) -0.0065(12) 0.0041(11) -0.0011(11)
O2 0.0145(14) 0.0099(15) 0.0280(16) -0.0055(12) -0.0092(12) 0.0011(11)
O3 0.0206(14) 0.0121(15) 0.0140(13) -0.0067(11) -0.0024(11) -0.0021(11)
C10 0.0221(12) 0.0194(12) 0.0246(12) -0.0055(9) -0.0016(9) 0.0016(9)
C11 0.016(2) 0.014(2) 0.038(3) -0.0018(19) -0.0082(18) 0.0063(17)
C12 0.020(2) 0.016(2) 0.024(2) 0.0033(17) -0.0152(17) -0.0070(17)
C13 0.020(2) 0.013(2) 0.036(3) -0.012(2) 0.0136(18) -0.0006(17)
C14 0.027(2) 0.018(2) 0.023(2) -0.0157(19) 0.0072(18) -0.0039(18)
C15 0.035(3) 0.024(2) 0.013(2) -0.0030(17) -0.0096(18) -0.012(2)
O4 0.0090(13) 0.0124(16) 0.0432(19) 0.0012(14) -0.0066(13) 0.0013(11)

loop_
_atom_type_symbol
_atom_type_description
_atom_type_scat_dispersion_real
_atom_type_scat_dispersion_imag
_atom_type_scat_source
C C 0.0030 0.0020 'International Tables Vol C Tables 4.2.6.8 and 6.1.1.4'
H H 0.0000 0.0000 'International Tables Vol C Tables 4.2.6.8 and 6.1.1.4'
Br Br -0.2900 2.4600 'International Tables Vol C Tables 4.2.6.8 and 6.1.1.4'
Co Co 0.3490 0.9720 'International Tables Vol C Tables 4.2.6.8 and 6.1.1.4'
N N 0.0060 0.0030 'International Tables Vol C Tables 4.2.6.8 and 6.1.1.4'
O O 0.0110 0.0060 'International Tables Vol C Tables 4.2.6.8 and 6.1.1.4'

loop_
_geom_angle_atom_site_label_1
_geom_angle_atom_site_label_2
_geom_angle_atom_site_label_3
_geom_angle
_geom_angle_site_symmetry_1
_geom_angle_site_symmetry_3
_geom_angle_publ_flag
C2 C1 Br1 120.4(3) . . ?
C2 C1 C6 119.9(4) . . ?
C6 C1 Br1 119.6(3) . . ?
C1 C2 N1 121.4(3) . . ?
C1 C2 C3 120.6(4) . . ?
C3 C2 N1 118.0(3) . . ?
C2 C3 C4 119.0(4) . . ?
C5 C4 C3 121.0(4) . . ?
C4 C5 C6 119.8(4) . . ?
C1 C6 C5 119.6(4) . . ?
C7 Co1 C7 180.0 . 2_667 ?
C7 Co1 C9 89.79(15) . . ?
C7 Co1 C9 89.79(15) 2_667 2_667 ?
C7 Co1 C9 90.21(15) 2_667 . ?
C7 Co1 C9 90.21(15) . 2_667 ?
C8 Co1 C7 90.01(15) 2_667 2_667 ?
C8 Co1 C7 90.00(15) . 2_667 ?
C8 Co1 C7 90.01(15) . . ?
C8 Co1 C7 89.99(15) 2_667 . ?
C8 Co1 C8 180.0(3) 2_667 . ?
C8 Co1 C9 90.04(15) 2_667 . ?
C8 Co1 C9 89.96(15) 2_667 2_667 ?
C8 Co1 C9 89.96(15) . . ?
C8 Co1 C9 90.04(15) . 2_667 ?
C9 Co1 C9 180.0 . 2_667 ?
N2 C7 Co1 179.0(3) . . ?
N3 C8 Co1 178.9(3) . . ?
N4 C9 Co1 179.7(4) . . ?
C10 O1 C13 114.3(3) . . ?
C11 O2 C12 110.7(3) . . ?
C15 O3 C14 110.4(3) . . ?
O1 C10 C11 113.4(4) . . ?
O2 C11 C10 109.9(3) . . ?
O2 C12 C15 108.6(3) . 2_766 ?
O1 C13 C14 108.9(4) . . ?
O3 C14 C13 109.5(3) . . ?
O3 C15 C12 109.3(3) . 2_766 ?

loop_
_geom_bond_atom_site_label_1
_geom_bond_atom_site_label_2
_geom_bond_distance
_geom_bond_site_symmetry_2
_geom_bond_publ_flag
Br1 C1 1.892(4) . ?
N1 C2 1.468(5) . ?
C1 C2 1.381(5) . ?
C1 C6 1.395(5) . ?
C2 C3 1.390(5) . ?
C3 C4 1.392(6) . ?
C4 C5 1.375(7) . ?
C5 C6 1.395(6) . ?
Co1 C7 1.906(4) . ?
Co1 C7 1.906(4) 2_667 ?
Co1 C8 1.902(4) 2_667 ?
Co1 C8 1.902(4) . ?
Co1 C9 1.909(4) . ?
Co1 C9 1.909(4) 2_667 ?
N2 C7 1.160(5) . ?
N3 C8 1.152(5) . ?
N4 C9 1.142(5) . ?
O1 C10 1.415(5) . ?
O1 C13 1.428(5) . ?
O2 C11 1.425(5) . ?
O2 C12 1.435(5) . ?
O3 C14 1.437(5) . ?
O3 C15 1.435(5) . ?
C10 C11 1.512(6) . ?
C12 C15 1.490(7) 2_766 ?
C13 C14 1.499(7) . ?
C15 C12 1.490(7) 2_766 ?

loop_
_geom_torsion_atom_site_label_1
_geom_torsion_atom_site_label_2
_geom_torsion_atom_site_label_3
_geom_torsion_atom_site_label_4
_geom_torsion
_geom_torsion_site_symmetry_1
_geom_torsion_site_symmetry_2
_geom_torsion_site_symmetry_3
_geom_torsion_site_symmetry_4
_geom_torsion_publ_flag
Br1 C1 C2 N1 -4.4(5) . . . . ?
Br1 C1 C2 C3 173.7(3) . . . . ?
Br1 C1 C6 C5 -175.3(3) . . . . ?
N1 C2 C3 C4 180.0(3) . . . . ?
C1 C2 C3 C4 1.8(6) . . . . ?
C2 C1 C6 C5 1.9(6) . . . . ?
C2 C3 C4 C5 1.2(6) . . . . ?
C3 C4 C5 C6 -2.7(6) . . . . ?
C4 C5 C6 C1 1.2(6) . . . . ?
C6 C1 C2 N1 178.5(3) . . . . ?
C6 C1 C2 C3 -3.4(6) . . . . ?
O1 C10 C11 O2 52.7(5) . . . . ?
O1 C13 C14 O3 64.9(4) . . . . ?
C10 O1 C13 C14 177.4(3) . . . . ?
C11 O2 C12 C15 -173.2(3) . . . 2_766 ?
C12 O2 C11 C10 -170.5(4) . . . . ?
C13 O1 C10 C11 64.8(4) . . . . ?
C14 O3 C15 C12 173.9(3) . . . 2_766 ?
C15 O3 C14 C13 176.2(3) . . . . ?
